data_4002195
loop_
_publ_author_name
'Rai, Binod K.'
'Oswald, Iain W. H.'
'Wang, Jiakui K.'
'McCandless, Gregory T.'
'Chan, Julia Y.'
'Morosan, E.'

_publ_section_title
;
 Superconductivity in Single Crystals of Lu3T4Ge13--x(T= Co, Rh, Os) and
 Y3T4Ge13--x(T= Ir, Rh, Os)
;
_publ_section_keywords
;
crystal structure
;
_journal_issue 7
_journal_name_full 'Chemistry of Materials'
_journal_page_first 2488
_journal_paper_doi 10.1021/cm504658h
_journal_volume 27
_journal_year 2015
_chemical_formula_sum 'Co4 Ge13 Lu3'
_chemical_formula_weight 1704.30
_space_group_crystal_system cubic
_space_group_IT_number 223
_space_group_name_Hall '-P 4n 2 3'
_space_group_name_H-M_alt 'P m -3 n'
_symmetry_space_group_name_Hall '-P 4n 2 3'
_symmetry_space_group_name_H-M 'P m -3 n'
_audit_creation_method SHELXL-2014
_audit_update_record
;
2014-10-31 # Formatted by publCIF

;
_cell_angle_alpha 90
_cell_angle_beta 90
_cell_angle_gamma 90
_cell_formula_units_Z 2
_cell_length_a 8.6997(6)
_cell_length_b 8.6997(6)
_cell_length_c 8.6997(6)
_cell_measurement_reflns_used 1514
_cell_measurement_temperature 298(2)
_cell_measurement_theta_max 30.46
_cell_measurement_theta_min 3.31
_cell_volume 658.43(8)
_computing_cell_refinement 'Bruker SAINT'
_computing_data_collection 'Bruker APEX2'
_computing_data_reduction 'Bruker SAINT'
_computing_molecular_graphics CrystalMaker
_computing_publication_material 'PublCIF (Westrip, 2010)'
_computing_structure_refinement 'SHELXL-2014 (Sheldrick, 2014)'
_computing_structure_solution 'SHELXS Direct Methods (Sheldrick, 2013)'
_diffrn_ambient_temperature 298(2)
_diffrn_measured_fraction_theta_full 1.000
_diffrn_measured_fraction_theta_max 1.000
_diffrn_measurement_device_type 'Bruker Kappa D8 Quest CMOS'
_diffrn_measurement_method '\f scan'
_diffrn_radiation_monochromator 'HELIOS optics'
_diffrn_radiation_type MoK\a
_diffrn_radiation_wavelength 0.71073
_diffrn_reflns_av_R_equivalents 0.0346
_diffrn_reflns_av_unetI/netI 0.0176
_diffrn_reflns_Laue_measured_fraction_full 1.000
_diffrn_reflns_Laue_measured_fraction_max 1.000
_diffrn_reflns_limit_h_max 9
_diffrn_reflns_limit_h_min -10
_diffrn_reflns_limit_k_max 10
_diffrn_reflns_limit_k_min -12
_diffrn_reflns_limit_l_max 7
_diffrn_reflns_limit_l_min -12
_diffrn_reflns_number 2291
_diffrn_reflns_point_group_measured_fraction_full 1.000
_diffrn_reflns_point_group_measured_fraction_max 1.000
_diffrn_reflns_theta_full 25.242
_diffrn_reflns_theta_max 30.458
_diffrn_reflns_theta_min 3.312
_diffrn_source 'I\mS microfocus tube'
_exptl_absorpt_coefficient_mu 56.249
_exptl_absorpt_correction_T_max 0.7461
_exptl_absorpt_correction_T_min 0.2731
_exptl_absorpt_correction_type multi-scan
_exptl_absorpt_process_details SADABS(2014)
_exptl_crystal_colour Silver
_exptl_crystal_density_diffrn 8.596
_exptl_crystal_description Fragment
_exptl_crystal_F_000 1474
_exptl_crystal_size_max 0.50
_exptl_crystal_size_mid 0.22
_exptl_crystal_size_min 0.02
_refine_diff_density_max 4.351
_refine_diff_density_min -5.445
_refine_diff_density_rms 0.468
_refine_ls_extinction_coef 0.0016(3)
_refine_ls_extinction_expression Fc^*^=kFc[1+0.001xFc^2^\l^3^/sin(2\q)]^-1/4^
_refine_ls_extinction_method SHELXL
_refine_ls_goodness_of_fit_ref 1.257
_refine_ls_hydrogen_treatment undef
_refine_ls_matrix_type full
_refine_ls_number_constraints 0
_refine_ls_number_parameters 16
_refine_ls_number_reflns 205
_refine_ls_number_restraints 0
_refine_ls_restrained_S_all 1.257
_refine_ls_R_factor_all 0.0326
_refine_ls_R_factor_gt 0.0305
_refine_ls_shift/su_max 0.000
_refine_ls_shift/su_mean 0.000
_refine_ls_structure_factor_coef Fsqd
_refine_ls_weighting_details 'w=1/[\s^2^(Fo^2^)+(0.0260P)^2^+19.6147P] where P=(Fo^2^+2Fc^2^)/3'
_refine_ls_weighting_scheme calc
_refine_ls_wR_factor_gt 0.0713
_refine_ls_wR_factor_ref 0.0718
_reflns_Friedel_coverage 0.000
_reflns_number_gt 193
_reflns_number_total 205
_reflns_threshold_expression 'I > 2\s(I)'
_cod_data_source_file Lu3Co4Ge13_CIF.cif
_cod_data_source_block shelx
_cod_depositor_comments 'Adding full bibliography for 4002190--4002195.cif.'
_cod_original_cell_volume 658.43(15)
_cod_database_code 4002195
_publcif_datablock.id {821cb711-b20a-43c1-a945-8f5035b3a925}

_shelx_space_group_comment
;
The symmetry employed for this shelxl refinement is uniquely defined
by the following loop, which should always be used as a source of
symmetry information in preference to the above space-group names.
They are only intended as comments.
;
_shelxl_version_number 2014-3

loop_
_space_group_symop_operation_xyz
'x, y, z'
'-x, -y, z'
'-x, y, -z'
'x, -y, -z'
'z, x, y'
'z, -x, -y'
'-z, -x, y'
'-z, x, -y'
'y, z, x'
'-y, z, -x'
'y, -z, -x'
'-y, -z, x'
'y+1/2, x+1/2, -z+1/2'
'-y+1/2, -x+1/2, -z+1/2'
'y+1/2, -x+1/2, z+1/2'
'-y+1/2, x+1/2, z+1/2'
'x+1/2, z+1/2, -y+1/2'
'-x+1/2, z+1/2, y+1/2'
'-x+1/2, -z+1/2, -y+1/2'
'x+1/2, -z+1/2, y+1/2'
'z+1/2, y+1/2, -x+1/2'
'z+1/2, -y+1/2, x+1/2'
'-z+1/2, y+1/2, x+1/2'
'-z+1/2, -y+1/2, -x+1/2'
'-x, -y, -z'
'x, y, -z'
'x, -y, z'
'-x, y, z'
'-z, -x, -y'
'-z, x, y'
'z, x, -y'
'z, -x, y'
'-y, -z, -x'
'y, -z, x'
'-y, z, x'
'y, z, -x'
'-y-1/2, -x-1/2, z-1/2'
'y-1/2, x-1/2, z-1/2'
'-y-1/2, x-1/2, -z-1/2'
'y-1/2, -x-1/2, -z-1/2'
'-x-1/2, -z-1/2, y-1/2'
'x-1/2, -z-1/2, -y-1/2'
'x-1/2, z-1/2, y-1/2'
'-x-1/2, z-1/2, -y-1/2'
'-z-1/2, -y-1/2, x-1/2'
'-z-1/2, y-1/2, -x-1/2'
'z-1/2, -y-1/2, -x-1/2'
'z-1/2, y-1/2, x-1/2'

loop_
_atom_site_label
_atom_site_type_symbol
_atom_site_fract_x
_atom_site_fract_y
_atom_site_fract_z
_atom_site_U_iso_or_equiv
_atom_site_adp_type
_atom_site_occupancy
_atom_site_site_symmetry_order
_atom_site_calc_flag
_atom_site_refinement_flags_posn
_atom_site_refinement_flags_adp
_atom_site_refinement_flags_occupancy
Lu1 Lu 0.2500 0.5000 0.0000 0.0083(3) Uani 1 8 d S T P
Co1 Co 0.2500 0.2500 0.2500 0.0050(4) Uani 1 6 d S T P
Ge1 Ge 0.0000 0.0000 0.0000 0.0225(9) Uani 1 24 d S T P
Ge2A Ge 0.0000 0.2704(7) 0.1431(7) 0.0129(6) Uani 0.355(7) 2 d S T P
Ge2B Ge 0.0000 0.3251(5) 0.1590(4) 0.0129(6) Uani 0.645(7) 2 d S T P

loop_
_atom_site_aniso_label
_atom_site_aniso_U_11
_atom_site_aniso_U_22
_atom_site_aniso_U_33
_atom_site_aniso_U_23
_atom_site_aniso_U_13
_atom_site_aniso_U_12
Lu1 0.0111(4) 0.0068(3) 0.0068(3) 0.000 0.000 0.000
Co1 0.0050(4) 0.0050(4) 0.0050(4) 0.0001(4) 0.0001(4) 0.0001(4)
Ge1 0.0225(9) 0.0225(9) 0.0225(9) 0.000 0.000 0.000
Ge2A 0.0051(5) 0.0210(16) 0.0127(9) 0.0099(12) 0.000 0.000
Ge2B 0.0051(5) 0.0210(16) 0.0127(9) 0.0099(12) 0.000 0.000

loop_
_atom_type_symbol
_atom_type_description
_atom_type_scat_dispersion_real
_atom_type_scat_dispersion_imag
_atom_type_scat_source
Co Co 0.3494 0.9721 'International Tables Vol C Tables 4.2.6.8 and 6.1.1.4'
Ge Ge 0.1547 1.8001 'International Tables Vol C Tables 4.2.6.8 and 6.1.1.4'
Lu Lu -0.4720 5.8584 'International Tables Vol C Tables 4.2.6.8 and 6.1.1.4'

loop_
_geom_angle_atom_site_label_1
_geom_angle_atom_site_label_2
_geom_angle_atom_site_label_3
_geom_angle
_geom_angle_site_symmetry_1
_geom_angle_site_symmetry_3
Ge2B Lu1 Ge2B 121.86(5) . 17
Ge2B Lu1 Ge2B 55.06(12) . 26
Ge2B Lu1 Ge2B 176.26(15) 17 26
Ge2B Lu1 Ge2B 93.32(9) . 42_666
Ge2B Lu1 Ge2B 55.06(12) 17 42_666
Ge2B Lu1 Ge2B 121.86(5) 26 42_666
Ge2B Lu1 Ge2B 176.26(15) . 18_554
Ge2B Lu1 Ge2B 61.11(15) 17 18_554
Ge2B Lu1 Ge2B 121.86(5) 26 18_554
Ge2B Lu1 Ge2B 86.80(9) 42_666 18_554
Ge2B Lu1 Ge2B 86.80(9) . 25_565
Ge2B Lu1 Ge2B 121.86(5) 17 25_565
Ge2B Lu1 Ge2B 61.11(15) 26 25_565
Ge2B Lu1 Ge2B 176.26(15) 42_666 25_565
Ge2B Lu1 Ge2B 93.32(9) 18_554 25_565
Ge2B Lu1 Ge2B 121.86(5) . 41_665
Ge2B Lu1 Ge2B 86.80(9) 17 41_665
Ge2B Lu1 Ge2B 93.32(9) 26 41_665
Ge2B Lu1 Ge2B 61.11(15) 42_666 41_665
Ge2B Lu1 Ge2B 55.06(12) 18_554 41_665
Ge2B Lu1 Ge2B 121.86(5) 25_565 41_665
Ge2B Lu1 Ge2B 61.11(15) . 2_565
Ge2B Lu1 Ge2B 93.32(9) 17 2_565
Ge2B Lu1 Ge2B 86.80(9) 26 2_565
Ge2B Lu1 Ge2B 121.86(5) 42_666 2_565
Ge2B Lu1 Ge2B 121.86(5) 18_554 2_565
Ge2B Lu1 Ge2B 55.06(12) 25_565 2_565
Ge2B Lu1 Ge2B 176.26(15) 41_665 2_565
Ge2B Lu1 Ge2B 107.17(6) . 37_665
Ge2B Lu1 Ge2B 130.747(17) 17 37_665
Ge2B Lu1 Ge2B 52.58(12) 26 37_665
Ge2B Lu1 Ge2B 130.747(17) 42_666 37_665
Ge2B Lu1 Ge2B 70.11(14) 18_554 37_665
Ge2B Lu1 Ge2B 52.58(12) 25_565 37_665
Ge2B Lu1 Ge2B 70.11(14) 41_665 37_665
Ge2B Lu1 Ge2B 107.17(6) 2_565 37_665
Ge2B Lu1 Ge2B 130.748(17) . 34_565
Ge2B Lu1 Ge2B 52.58(12) 17 34_565
Ge2B Lu1 Ge2B 130.747(17) 26 34_565
Ge2B Lu1 Ge2B 107.17(6) 42_666 34_565
Ge2B Lu1 Ge2B 52.58(12) 18_554 34_565
Ge2B Lu1 Ge2B 70.11(14) 25_565 34_565
Ge2B Lu1 Ge2B 107.17(6) 41_665 34_565
Ge2B Lu1 Ge2B 70.11(14) 2_565 34_565
Ge2B Lu1 Ge2B 92.65(3) 37_665 34_565
Ge2B Lu1 Ge2B 52.58(12) . 14
Ge2B Lu1 Ge2B 70.11(14) 17 14
Ge2B Lu1 Ge2B 107.17(6) 26 14
Ge2B Lu1 Ge2B 70.11(14) 42_666 14
Ge2B Lu1 Ge2B 130.747(17) 18_554 14
Ge2B Lu1 Ge2B 107.17(6) 25_565 14
Ge2B Lu1 Ge2B 130.747(17) 41_665 14
Ge2B Lu1 Ge2B 52.58(12) 2_565 14
Ge2B Lu1 Ge2B 155.16(16) 37_665 14
Ge2B Lu1 Ge2B 92.65(3) 34_565 14
Ge2B Lu1 Ge2B 70.11(14) . 9
Ge2B Lu1 Ge2B 107.17(6) 17 9
Ge2B Lu1 Ge2B 70.11(14) 26 9
Ge2B Lu1 Ge2B 52.58(12) 42_666 9
Ge2B Lu1 Ge2B 107.17(6) 18_554 9
Ge2B Lu1 Ge2B 130.747(17) 25_565 9
Ge2B Lu1 Ge2B 52.58(12) 41_665 9
Ge2B Lu1 Ge2B 130.747(17) 2_565 9
Ge2B Lu1 Ge2B 92.65(3) 37_665 9
Ge2B Lu1 Ge2B 155.16(16) 34_565 9
Ge2B Lu1 Ge2B 92.65(3) 14 9
Ge2A Co1 Ge2A 136.4(3) . 45_666
Ge2A Co1 Ge2A 141.4(3) . 42_666
Ge2A Co1 Ge2A 74.8(2) 45_666 42_666
Ge2A Co1 Ge2A 91.0(3) . 14
Ge2A Co1 Ge2A 74.8(2) 45_666 14
Ge2A Co1 Ge2A 74.8(2) 42_666 14
Ge2A Co1 Ge2A 74.8(2) . 9
Ge2A Co1 Ge2A 141.4(3) 45_666 9
Ge2A Co1 Ge2A 91.0(3) 42_666 9
Ge2A Co1 Ge2A 136.5(3) 14 9
Ge2A Co1 Ge2A 74.8(2) . 5
Ge2A Co1 Ge2A 91.0(3) 45_666 5
Ge2A Co1 Ge2A 136.5(3) 42_666 5
Ge2A Co1 Ge2A 141.4(3) 14 5
Ge2A Co1 Ge2A 74.8(2) 9 5
Ge2A Co1 Ge2B 132.59(10) . 45_666
Ge2A Co1 Ge2B 11.89(10) 45_666 45_666
Ge2A Co1 Ge2B 82.7(2) 42_666 45_666
Ge2A Co1 Ge2B 85.3(2) 14 45_666
Ge2A Co1 Ge2B 134.27(15) 9 45_666
Ge2A Co1 Ge2B 79.2(2) 5 45_666
Ge2A Co1 Ge2B 134.27(15) . 42_666
Ge2A Co1 Ge2B 85.3(2) 45_666 42_666
Ge2A Co1 Ge2B 11.89(10) 42_666 42_666
Ge2A Co1 Ge2B 82.7(2) 14 42_666
Ge2A Co1 Ge2B 79.2(2) 9 42_666
Ge2A Co1 Ge2B 132.59(10) 5 42_666
Ge2B Co1 Ge2B 92.14(14) 45_666 42_666
Ge2A Co1 Ge2B 79.2(2) . 14
Ge2A Co1 Ge2B 82.7(2) 45_666 14
Ge2A Co1 Ge2B 85.3(2) 42_666 14
Ge2A Co1 Ge2B 11.89(10) 14 14
Ge2A Co1 Ge2B 132.59(10) 9 14
Ge2A Co1 Ge2B 134.27(14) 5 14
Ge2B Co1 Ge2B 92.14(14) 45_666 14
Ge2B Co1 Ge2B 92.14(14) 42_666 14
Ge2A Co1 Ge2B 85.3(2) . 9
Ge2A Co1 Ge2B 134.27(15) 45_666 9
Ge2A Co1 Ge2B 79.2(2) 42_666 9
Ge2A Co1 Ge2B 132.59(10) 14 9
Ge2A Co1 Ge2B 11.89(10) 9 9
Ge2A Co1 Ge2B 82.7(2) 5 9
Ge2B Co1 Ge2B 129.74(13) 45_666 9
Ge2B Co1 Ge2B 67.5(2) 42_666 9
Ge2B Co1 Ge2B 131.98(13) 14 9
Ge2A Co1 Ge2B 82.7(2) . 5
Ge2A Co1 Ge2B 79.2(2) 45_666 5
Ge2A Co1 Ge2B 132.59(10) 42_666 5
Ge2A Co1 Ge2B 134.27(15) 14 5
Ge2A Co1 Ge2B 85.3(2) 9 5
Ge2A Co1 Ge2B 11.89(10) 5 5
Ge2B Co1 Ge2B 67.5(2) 45_666 5
Ge2B Co1 Ge2B 131.98(13) 42_666 5
Ge2B Co1 Ge2B 129.74(14) 14 5
Ge2B Co1 Ge2B 92.14(14) 9 5
Ge2A Co1 Ge2B 11.89(10) . .
Ge2A Co1 Ge2B 132.59(10) 45_666 .
Ge2A Co1 Ge2B 134.27(15) 42_666 .
Ge2A Co1 Ge2B 79.2(2) 14 .
Ge2A Co1 Ge2B 82.7(2) 9 .
Ge2A Co1 Ge2B 85.3(2) 5 .
Ge2B Co1 Ge2B 131.98(13) 45_666 .
Ge2B Co1 Ge2B 129.74(13) 42_666 .
Ge2B Co1 Ge2B 67.5(2) 14 .
Ge2B Co1 Ge2B 92.14(14) 9 .
Ge2B Co1 Ge2B 92.14(14) 5 .
Ge2A Ge1 Ge2A 114.42(8) . 33
Ge2A Ge1 Ge2A 180.0 . 25
Ge2A Ge1 Ge2A 65.58(8) 33 25
Ge2A Ge1 Ge2A 65.58(8) . 9
Ge2A Ge1 Ge2A 180.0 33 9
Ge2A Ge1 Ge2A 114.42(8) 25 9
Ge2A Ge1 Ge2A 114.42(8) . 29
Ge2A Ge1 Ge2A 65.58(8) 33 29
Ge2A Ge1 Ge2A 65.58(8) 25 29
Ge2A Ge1 Ge2A 114.42(8) 9 29
Ge2A Ge1 Ge2A 65.58(8) . 5
Ge2A Ge1 Ge2A 114.42(8) 33 5
Ge2A Ge1 Ge2A 114.42(8) 25 5
Ge2A Ge1 Ge2A 65.58(8) 9 5
Ge2A Ge1 Ge2A 180.0 29 5
Ge2A Ge1 Ge2A 114.42(8) . 34
Ge2A Ge1 Ge2A 124.2(3) 33 34
Ge2A Ge1 Ge2A 65.58(8) 25 34
Ge2A Ge1 Ge2A 55.8(3) 9 34
Ge2A Ge1 Ge2A 114.42(8) 29 34
Ge2A Ge1 Ge2A 65.58(8) 5 34
Ge2A Ge1 Ge2A 114.42(8) . 6
Ge2A Ge1 Ge2A 114.42(8) 33 6
Ge2A Ge1 Ge2A 65.58(8) 25 6
Ge2A Ge1 Ge2A 65.58(8) 9 6
Ge2A Ge1 Ge2A 55.8(3) 29 6
Ge2A Ge1 Ge2A 124.2(3) 5 6
Ge2A Ge1 Ge2A 65.58(8) 34 6
Ge2A Ge1 Ge2A 65.58(8) . 30
Ge2A Ge1 Ge2A 65.58(8) 33 30
Ge2A Ge1 Ge2A 114.42(8) 25 30
Ge2A Ge1 Ge2A 114.42(8) 9 30
Ge2A Ge1 Ge2A 124.2(3) 29 30
Ge2A Ge1 Ge2A 55.8(3) 5 30
Ge2A Ge1 Ge2A 114.42(8) 34 30
Ge2A Ge1 Ge2A 180.0(3) 6 30
Ge2A Ge1 Ge2A 55.8(3) . 26
Ge2A Ge1 Ge2A 114.42(8) 33 26
Ge2A Ge1 Ge2A 124.2(3) 25 26
Ge2A Ge1 Ge2A 65.58(8) 9 26
Ge2A Ge1 Ge2A 65.58(8) 29 26
Ge2A Ge1 Ge2A 114.42(8) 5 26
Ge2A Ge1 Ge2A 114.42(8) 34 26
Ge2A Ge1 Ge2A 65.58(8) 6 26
Ge2A Ge1 Ge2A 114.42(8) 30 26
Ge2A Ge1 Ge2A 124.2(3) . 2
Ge2A Ge1 Ge2A 65.58(8) 33 2
Ge2A Ge1 Ge2A 55.8(3) 25 2
Ge2A Ge1 Ge2A 114.42(8) 9 2
Ge2A Ge1 Ge2A 114.42(8) 29 2
Ge2A Ge1 Ge2A 65.58(8) 5 2
Ge2A Ge1 Ge2A 65.58(8) 34 2
Ge2A Ge1 Ge2A 114.42(8) 6 2
Ge2A Ge1 Ge2A 65.58(8) 30 2
Ge2A Ge1 Ge2A 180.00(13) 26 2
Ge2A Ge1 Ge2A 65.58(8) . 10
Ge2A Ge1 Ge2A 55.8(3) 33 10
Ge2A Ge1 Ge2A 114.42(8) 25 10
Ge2A Ge1 Ge2A 124.2(3) 9 10
Ge2A Ge1 Ge2A 65.58(8) 29 10
Ge2A Ge1 Ge2A 114.42(8) 5 10
Ge2A Ge1 Ge2A 180.00(13) 34 10
Ge2A Ge1 Ge2A 114.42(8) 6 10
Ge2A Ge1 Ge2A 65.58(8) 30 10
Ge2A Ge1 Ge2A 65.58(8) 26 10
Ge2A Ge1 Ge2A 114.42(8) 2 10
Co1 Ge2A Co1 132.9(3) . 28
Co1 Ge2A Ge2A 113.09(14) . 26
Co1 Ge2A Ge2A 113.09(14) 28 26
Co1 Ge2A Ge1 96.74(16) . .
Co1 Ge2A Ge1 96.74(16) 28 .
Ge2A Ge2A Ge1 62.12(13) 26 .
Co1 Ge2A Ge2B 113.53(13) . 26
Co1 Ge2A Ge2B 113.53(13) 28 26
Ge2A Ge2A Ge2B 10.26(9) 26 26
Ge1 Ge2A Ge2B 72.38(13) . 26
Co1 Ge2A Ge2A 100.6(3) . 30
Co1 Ge2A Ge2A 52.59(12) 28 30
Ge2A Ge2A Ge2A 112.60(15) 26 30
Ge1 Ge2A Ge2A 57.21(4) . 30
Ge2B Ge2A Ge2A 121.57(15) 26 30
Co1 Ge2A Ge2A 52.59(12) . 5
Co1 Ge2A Ge2A 100.6(3) 28 5
Ge2A Ge2A Ge2A 112.60(15) 26 5
Ge1 Ge2A Ge2A 57.21(4) . 5
Ge2B Ge2A Ge2A 121.57(15) 26 5
Ge2A Ge2A Ge2A 51.2(3) 30 5
Co1 Ge2A Ge2A 152.7(2) . 10
Co1 Ge2A Ge2A 52.59(12) 28 10
Ge2A Ge2A Ge2A 64.42(15) 26 10
Ge1 Ge2A Ge2A 57.21(4) . 10
Ge2B Ge2A Ge2A 69.12(15) 26 10
Ge2A Ge2A Ge2A 60.0 30 10
Ge2A Ge2A Ge2A 101.8(2) 5 10
Co1 Ge2A Ge2A 52.59(12) . 9
Co1 Ge2A Ge2A 152.7(2) 28 9
Ge2A Ge2A Ge2A 64.42(15) 26 9
Ge1 Ge2A Ge2A 57.21(4) . 9
Ge2B Ge2A Ge2A 69.12(15) 26 9
Ge2A Ge2A Ge2A 101.8(2) 30 9
Ge2A Ge2A Ge2A 60.0 5 9
Ge2A Ge2A Ge2A 109.380(18) 10 9
Co1 Ge2A Lu1 66.68(14) . 5
Co1 Ge2A Lu1 66.68(14) 28 5
Ge2A Ge2A Lu1 176.73(12) 26 5
Ge1 Ge2A Lu1 114.6(2) . 5
Ge2B Ge2A Lu1 173.0(2) 26 5
Ge2A Ge2A Lu1 64.5(2) 30 5
Ge2A Ge2A Lu1 64.5(2) 5 5
Ge2A Ge2A Lu1 114.15(18) 10 5
Ge2A Ge2A Lu1 114.15(18) 9 5
Co1 Ge2A Lu1 64.95(7) . .
Co1 Ge2A Lu1 145.2(2) 28 .
Ge2A Ge2A Lu1 67.15(11) 26 .
Ge1 Ge2A Lu1 111.68(16) . .
Ge2B Ge2A Lu1 60.45(11) 26 .
Ge2A Ge2A Lu1 161.98(16) 30 .
Ge2A Ge2A Lu1 111.40(11) 5 .
Ge2A Ge2A Lu1 128.7(3) 10 .
Ge2A Ge2A Lu1 61.19(17) 9 .
Lu1 Ge2A Lu1 115.04(15) 5 .
Co1 Ge2A Lu1 145.2(2) . 25_565
Co1 Ge2A Lu1 64.95(7) 28 25_565
Ge2A Ge2A Lu1 67.15(11) 26 25_565
Ge1 Ge2A Lu1 111.68(16) . 25_565
Ge2B Ge2A Lu1 60.45(11) 26 25_565
Ge2A Ge2A Lu1 111.40(11) 30 25_565
Ge2A Ge2A Lu1 161.98(16) 5 25_565
Ge2A Ge2A Lu1 61.19(17) 10 25_565
Ge2A Ge2A Lu1 128.7(3) 9 25_565
Lu1 Ge2A Lu1 115.04(15) 5 25_565
Lu1 Ge2A Lu1 85.48(14) . 25_565
Co1 Ge2B Co1 129.49(13) . 28
Co1 Ge2B Ge2A 105.99(7) . 26
Co1 Ge2B Ge2A 105.99(7) 28 26
Co1 Ge2B Ge2B 56.26(10) . 14
Co1 Ge2B Ge2B 118.36(15) 28 14
Ge2A Ge2B Ge2B 133.19(13) 26 14
Co1 Ge2B Ge2B 118.36(15) . 13_455
Co1 Ge2B Ge2B 56.26(10) 28 13_455
Ge2A Ge2B Ge2B 133.19(13) 26 13_455
Ge2B Ge2B Ge2B 69.46(11) 14 13_455
Co1 Ge2B Ge2B 109.21(7) . 26
Co1 Ge2B Ge2B 109.21(7) 28 26
Ge2A Ge2B Ge2B 10.26(9) 26 26
Ge2B Ge2B Ge2B 126.33(11) 14 26
Ge2B Ge2B Ge2B 126.33(11) 13_455 26
Co1 Ge2B Lu1 68.47(3) . .
Co1 Ge2B Lu1 161.31(12) 28 .
Ge2A Ge2B Lu1 68.64(10) 26 .
Ge2B Ge2B Lu1 64.55(10) 14 .
Ge2B Ge2B Lu1 113.46(9) 13_455 .
Ge2B Ge2B Lu1 62.47(6) 26 .
Co1 Ge2B Lu1 161.31(12) . 25_565
Co1 Ge2B Lu1 68.47(3) 28 25_565
Ge2A Ge2B Lu1 68.64(10) 26 25_565
Ge2B Ge2B Lu1 113.46(9) 14 25_565
Ge2B Ge2B Lu1 64.55(10) 13_455 25_565
Ge2B Ge2B Lu1 62.47(6) 26 25_565
Lu1 Ge2B Lu1 93.20(9) . 25_565
Co1 Ge2B Lu1 67.68(6) . 5
Co1 Ge2B Lu1 67.68(6) 28 5
Ge2A Ge2B Lu1 157.32(10) 26 5
Ge2B Ge2B Lu1 62.87(11) 14 5
Ge2B Ge2B Lu1 62.87(11) 13_455 5
Ge2B Ge2B Lu1 167.58(8) 26 5
Lu1 Ge2B Lu1 124.11(8) . 5
Lu1 Ge2B Lu1 124.11(8) 25_565 5

loop_
_geom_bond_atom_site_label_1
_geom_bond_atom_site_label_2
_geom_bond_distance
_geom_bond_site_symmetry_2
Lu1 Ge2B 2.993(2) .
Lu1 Ge2B 2.993(2) 17
Lu1 Ge2B 2.993(2) 26
Lu1 Ge2B 2.993(2) 42_666
Lu1 Ge2B 2.993(2) 18_554
Lu1 Ge2B 2.993(2) 25_565
Lu1 Ge2B 2.993(2) 41_665
Lu1 Ge2B 2.993(2) 2_565
Lu1 Ge2B 3.037(3) 37_665
Lu1 Ge2B 3.037(3) 34_565
Lu1 Ge2B 3.037(3) 14
Lu1 Ge2B 3.037(3) 9
Co1 Ge2A 2.372(2) .
Co1 Ge2A 2.372(2) 45_666
Co1 Ge2A 2.372(2) 42_666
Co1 Ge2A 2.372(2) 14
Co1 Ge2A 2.372(2) 9
Co1 Ge2A 2.372(2) 5
Co1 Ge2B 2.4048(13) 45_666
Co1 Ge2B 2.4048(13) 42_666
Co1 Ge2B 2.4048(13) 14
Co1 Ge2B 2.4048(13) 9
Co1 Ge2B 2.4048(13) 5
Co1 Ge2B 2.4048(13) .
Ge1 Ge2A 2.661(6) .
Ge1 Ge2A 2.661(6) 33
Ge1 Ge2A 2.661(6) 25
Ge1 Ge2A 2.661(6) 9
Ge1 Ge2A 2.661(6) 29
Ge1 Ge2A 2.661(6) 5
Ge1 Ge2A 2.661(6) 34
Ge1 Ge2A 2.661(6) 6
Ge1 Ge2A 2.661(6) 30
Ge1 Ge2A 2.661(6) 26
Ge1 Ge2A 2.661(6) 2
Ge1 Ge2A 2.661(6) 10
Ge2A Co1 2.372(2) 28
Ge2A Ge2A 2.489(12) 26
Ge2A Ge2B 2.671(5) 26
Ge2A Ge2A 2.883(8) 30
Ge2A Ge2A 2.883(8) 5
Ge2A Ge2A 2.883(8) 10
Ge2A Ge2A 2.883(8) 9
Ge2A Lu1 3.110(6) 5
Ge2A Lu1 3.205(4) 25_565
Ge2B Co1 2.4048(13) 28
Ge2B Ge2A 2.671(5) 26
Ge2B Ge2B 2.671(7) 14
Ge2B Ge2B 2.671(7) 13_455
Ge2B Ge2B 2.767(6) 26
Ge2B Lu1 2.993(2) 25_565
Ge2B Lu1 3.037(3) 5

loop_
_publcif_info_datablock.id
_publcif_info_datablock.publ_exptl
_publcif_info_datablock.publ_geom
_publcif_info_datablock.structure
{821cb711-b20a-43c1-a945-8f5035b3a925} y y y
